data_7250275
loop_
_publ_author_name
'Panova, Elizaveta V.'
'Voronina, Julia K.'
'Azizova, Asmet N.'
'Tutar, \"Omer Faruk'
'Mahmoudi, Ghodrat'
'Safin, Damir A.'

_publ_section_title
;
 Polymorphism phenomenon of the naphthyl-containing N-salicylidenaniline
 derivative: syntheses, crystal structures, optical properties, and
 theoretical calculations
;
_journal_issue 21
_journal_name_full CrystEngComm
_journal_page_first 3502
_journal_page_last 3516
_journal_paper_doi 10.1039/D5CE00191A
_journal_volume 27
_journal_year 2025
_chemical_formula_moiety 'C18 H15 N O2'
_chemical_formula_sum 'C18 H15 N O2'
_chemical_formula_weight 277.31
_space_group_crystal_system orthorhombic
_space_group_IT_number 61
_space_group_name_Hall '-P 2ac 2ab'
_space_group_name_H-M_alt 'P b c a'
_atom_sites_solution_hydrogens mixed
_atom_sites_solution_primary dual
_audit_creation_date 2024-05-29
_audit_creation_method
;
Olex2 1.5
(compiled 2024.02.16 svn.r378c4104 for OlexSys, GUI svn.r6928)
;
_audit_update_record
;
2025-02-01 deposited with the CCDC.	2025-04-09 downloaded from the CCDC.
;
_cell_angle_alpha 90
_cell_angle_beta 90
_cell_angle_gamma 90
_cell_formula_units_Z 8
_cell_length_a 6.1678(4)
_cell_length_b 14.2905(10)
_cell_length_c 31.0405(19)
_cell_measurement_reflns_used 8239
_cell_measurement_temperature 296.15
_cell_measurement_theta_max 30.09
_cell_measurement_theta_min 2.62
_cell_volume 2735.9(3)
_computing_cell_refinement 'SAINT V8.38A (Bruker, 2018)'
_computing_data_reduction 'SAINT V8.38A (Bruker, 2018)'
_computing_molecular_graphics 'Olex2 1.5 (Dolomanov et al., 2009)'
_computing_publication_material 'Olex2 1.5 (Dolomanov et al., 2009)'
_computing_structure_refinement 'XL  (Sheldrick, 2008)'
_computing_structure_solution 'SHELXT 2014/5 (Sheldrick, 2014)'
_diffrn_ambient_temperature 296.15
_diffrn_measured_fraction_theta_full 0.998
_diffrn_measured_fraction_theta_max 0.999
_diffrn_measurement_device_type 'Bruker APEX-II CCD'
_diffrn_measurement_method '\f and \w scans'
_diffrn_radiation_type MoK\a
_diffrn_radiation_wavelength 0.71073
_diffrn_reflns_av_R_equivalents 0.0541
_diffrn_reflns_av_unetI/netI 0.0318
_diffrn_reflns_Laue_measured_fraction_full 0.998
_diffrn_reflns_Laue_measured_fraction_max 0.999
_diffrn_reflns_limit_h_max 8
_diffrn_reflns_limit_h_min -8
_diffrn_reflns_limit_k_max 19
_diffrn_reflns_limit_k_min -19
_diffrn_reflns_limit_l_max 37
_diffrn_reflns_limit_l_min -42
_diffrn_reflns_number 30006
_diffrn_reflns_point_group_measured_fraction_full 0.998
_diffrn_reflns_point_group_measured_fraction_max 0.999
_diffrn_reflns_theta_full 25.242
_diffrn_reflns_theta_max 28.999
_diffrn_reflns_theta_min 2.625
_diffrn_source_current 30.0
_diffrn_source_power 1.5
_diffrn_source_voltage 50.0
_diffrn_standards_number 0
_exptl_absorpt_coefficient_mu 0.088
_exptl_absorpt_correction_T_max 0.7460
_exptl_absorpt_correction_T_min 0.6500
_exptl_absorpt_correction_type multi-scan
_exptl_absorpt_process_details
;
SADABS-2016/2 (Bruker,2016/2) was used for absorption correction.
wR2(int) was 0.1296 before and 0.0604 after correction.
The Ratio of minimum to maximum transmission is 0.8713.
The \l/2 correction factor is Not present.
;
_exptl_crystal_colour yellow
_exptl_crystal_density_diffrn 1.346
_exptl_crystal_description prizm
_exptl_crystal_F_000 1168
_exptl_crystal_size_max 0.23
_exptl_crystal_size_mid 0.21
_exptl_crystal_size_min 0.2
_refine_diff_density_max 0.301
_refine_diff_density_min -0.211
_refine_diff_density_rms 0.048
_refine_ls_extinction_method none
_refine_ls_goodness_of_fit_ref 1.047
_refine_ls_hydrogen_treatment mixed
_refine_ls_matrix_type full
_refine_ls_number_parameters 195
_refine_ls_number_reflns 3641
_refine_ls_number_restraints 0
_refine_ls_restrained_S_all 1.047
_refine_ls_R_factor_all 0.0741
_refine_ls_R_factor_gt 0.0495
_refine_ls_shift/su_max 0.000
_refine_ls_shift/su_mean 0.000
_refine_ls_structure_factor_coef Fsqd
_refine_ls_weighting_details 'w=1/[\s^2^(Fo^2^)+(0.0442P)^2^+1.8398P] where P=(Fo^2^+2Fc^2^)/3'
_refine_ls_weighting_scheme calc
_refine_ls_wR_factor_gt 0.1099
_refine_ls_wR_factor_ref 0.1302
_reflns_Friedel_coverage 0.000
_reflns_number_gt 2708
_reflns_number_total 3641
_reflns_threshold_expression 'I > 2\s(I)'
_cod_data_source_file d5ce00191a1.cif
_cod_data_source_block a_a_CCDC1
_cod_depositor_comments 'Adding full bibliography for 7250274--7250275.cif.'
_cod_database_code 7250275
_shelx_shelxl_version_number 2014/7
_shelx_space_group_comment
;
The symmetry employed for this shelxl refinement is uniquely defined
by the following loop, which should always be used as a source of
symmetry information in preference to the above space-group names.
They are only intended as comments.
;
_shelx_estimated_absorpt_t_max 0.983
_shelx_estimated_absorpt_t_min 0.980
_olex2_refinement_description
;
1.a Aromatic/amide H refined with riding coordinates:
 C1(H1A), C5(H5), C6(H6), C7(H7), C9(H9), C10(H10), C11(H11), C13(H13),
 C14(H14), C15(H15), C16(H16)
1.b Idealised Me refined as rotating group:
 C18(H18A,H18B,H18C)
;
_olex2_submission_special_instructions 'No special instructions were received'

loop_
_space_group_symop_operation_xyz
'x, y, z'
'-x+1/2, -y, z+1/2'
'-x, y+1/2, -z+1/2'
'x+1/2, -y+1/2, -z'
'-x, -y, -z'
'x-1/2, y, -z-1/2'
'x, -y-1/2, z-1/2'
'-x-1/2, y-1/2, z'

loop_
_atom_site_label
_atom_site_type_symbol
_atom_site_fract_x
_atom_site_fract_y
_atom_site_fract_z
_atom_site_U_iso_or_equiv
_atom_site_adp_type
_atom_site_occupancy
_atom_site_site_symmetry_order
_atom_site_calc_flag
_atom_site_refinement_flags_posn
_atom_site_refinement_flags_adp
_atom_site_refinement_flags_occupancy
_atom_site_disorder_assembly
_atom_site_disorder_group
O1 O 0.3962(2) 0.36705(8) 0.34937(4) 0.0348(3) Uani 1 1 d . . . . .
H1 H 0.507(4) 0.3282(19) 0.3626(8) 0.076(8) Uiso 1 1 d . . . . .
O2 O 0.0599(2) 0.43711(8) 0.30798(4) 0.0381(3) Uani 1 1 d . . . . .
N1 N 0.6081(2) 0.22197(8) 0.37643(4) 0.0241(3) Uani 1 1 d . . . . .
C1 C 0.4661(2) 0.16964(11) 0.35807(5) 0.0250(3) Uani 1 1 d . . . . .
H1A H 0.4773 0.1050 0.3608 0.030 Uiso 1 1 calc R U . . .
C2 C 0.2892(2) 0.20862(10) 0.33327(4) 0.0234(3) Uani 1 1 d . . . . .
C3 C 0.2580(3) 0.30606(11) 0.33065(5) 0.0250(3) Uani 1 1 d . . . . .
C4 C 0.0791(3) 0.34130(11) 0.30780(5) 0.0276(3) Uani 1 1 d . . . . .
C5 C -0.0590(3) 0.28072(12) 0.28673(5) 0.0302(4) Uani 1 1 d . . . . .
H5 H -0.1765 0.3043 0.2714 0.036 Uiso 1 1 calc R U . . .
C6 C -0.0237(3) 0.18431(12) 0.28823(5) 0.0321(4) Uani 1 1 d . . . . .
H6 H -0.1155 0.1442 0.2732 0.038 Uiso 1 1 calc R U . . .
C7 C 0.1455(3) 0.14821(11) 0.31169(5) 0.0295(3) Uani 1 1 d . . . . .
H7 H 0.1650 0.0838 0.3133 0.035 Uiso 1 1 calc R U . . .
C8 C 0.7878(2) 0.18404(10) 0.39898(5) 0.0230(3) Uani 1 1 d . . . . .
C9 C 0.8506(3) 0.09155(11) 0.39639(5) 0.0293(3) Uani 1 1 d . . . . .
H9 H 0.7678 0.0497 0.3804 0.035 Uiso 1 1 calc R U . . .
C10 C 1.0381(3) 0.05969(11) 0.41755(5) 0.0320(4) Uani 1 1 d . . . . .
H10 H 1.0773 -0.0030 0.4157 0.038 Uiso 1 1 calc R U . . .
C11 C 1.1630(3) 0.12030(11) 0.44076(5) 0.0291(3) Uani 1 1 d . . . . .
H11 H 1.2868 0.0984 0.4546 0.035 Uiso 1 1 calc R U . . .
C12 C 1.1068(2) 0.21585(11) 0.44405(5) 0.0235(3) Uani 1 1 d . . . . .
C13 C 1.2368(3) 0.27991(12) 0.46753(5) 0.0282(3) Uani 1 1 d . . . . .
H13 H 1.3645 0.2592 0.4803 0.034 Uiso 1 1 calc R U . . .
C14 C 1.1775(3) 0.37167(12) 0.47173(5) 0.0310(4) Uani 1 1 d . . . . .
H14 H 1.2640 0.4127 0.4874 0.037 Uiso 1 1 calc R U . . .
C15 C 0.9851(3) 0.40392(11) 0.45228(5) 0.0316(4) Uani 1 1 d . . . . .
H15 H 0.9439 0.4661 0.4556 0.038 Uiso 1 1 calc R U . . .
C16 C 0.8578(3) 0.34451(11) 0.42850(5) 0.0271(3) Uani 1 1 d . . . . .
H16 H 0.7326 0.3672 0.4155 0.033 Uiso 1 1 calc R U . . .
C17 C 0.9146(2) 0.24911(10) 0.42354(4) 0.0223(3) Uani 1 1 d . . . . .
C18 C -0.1181(3) 0.47498(14) 0.28450(7) 0.0458(5) Uani 1 1 d . . . . .
H18A H -0.1107 0.4544 0.2551 0.069 Uiso 1 1 calc R U . . .
H18B H -0.1121 0.5421 0.2855 0.069 Uiso 1 1 calc R U . . .
H18C H -0.2516 0.4540 0.2971 0.069 Uiso 1 1 calc R U . . .

loop_
_atom_site_aniso_label
_atom_site_aniso_U_11
_atom_site_aniso_U_22
_atom_site_aniso_U_33
_atom_site_aniso_U_23
_atom_site_aniso_U_13
_atom_site_aniso_U_12
O1 0.0344(6) 0.0265(6) 0.0433(7) -0.0017(5) -0.0150(6) -0.0019(5)
O2 0.0374(7) 0.0310(6) 0.0460(7) 0.0057(5) -0.0135(6) 0.0039(5)
N1 0.0223(6) 0.0264(6) 0.0237(6) -0.0008(5) -0.0010(5) 0.0009(5)
C1 0.0246(7) 0.0246(7) 0.0257(7) -0.0008(6) 0.0017(6) 0.0002(6)
C2 0.0206(7) 0.0278(7) 0.0218(7) -0.0021(6) 0.0007(6) -0.0013(6)
C3 0.0244(7) 0.0281(7) 0.0224(7) -0.0010(6) -0.0017(6) -0.0037(6)
C4 0.0267(8) 0.0309(8) 0.0251(7) 0.0034(6) -0.0007(6) 0.0002(6)
C5 0.0230(8) 0.0418(9) 0.0259(7) 0.0045(6) -0.0029(6) -0.0017(7)
C6 0.0266(8) 0.0399(9) 0.0297(8) -0.0031(7) -0.0043(7) -0.0089(7)
C7 0.0279(8) 0.0294(8) 0.0313(8) -0.0034(6) -0.0003(7) -0.0045(6)
C8 0.0224(7) 0.0251(7) 0.0216(7) 0.0019(5) 0.0004(6) 0.0005(6)
C9 0.0316(8) 0.0259(7) 0.0305(8) -0.0022(6) -0.0056(7) 0.0007(6)
C10 0.0362(9) 0.0254(8) 0.0345(8) 0.0000(6) -0.0041(7) 0.0062(7)
C11 0.0275(8) 0.0332(8) 0.0266(7) 0.0022(6) -0.0041(6) 0.0067(7)
C12 0.0207(7) 0.0306(8) 0.0193(7) 0.0014(5) 0.0018(6) 0.0006(6)
C13 0.0233(7) 0.0377(8) 0.0237(7) 0.0022(6) -0.0029(6) -0.0017(6)
C14 0.0294(8) 0.0351(8) 0.0285(8) -0.0019(6) -0.0028(6) -0.0091(7)
C15 0.0345(9) 0.0255(7) 0.0347(8) -0.0017(6) -0.0025(7) -0.0022(7)
C16 0.0255(7) 0.0268(8) 0.0289(8) 0.0011(6) -0.0027(6) 0.0009(6)
C17 0.0216(7) 0.0259(7) 0.0195(7) 0.0009(5) 0.0019(5) -0.0001(6)
C18 0.0419(11) 0.0424(10) 0.0529(11) 0.0096(9) -0.0133(9) 0.0097(9)

loop_
_atom_type_symbol
_atom_type_description
_atom_type_scat_dispersion_real
_atom_type_scat_dispersion_imag
_atom_type_scat_source
C C 0.0033 0.0016 'International Tables Vol C Tables 4.2.6.8 and 6.1.1.4'
H H 0.0000 0.0000 'International Tables Vol C Tables 4.2.6.8 and 6.1.1.4'
N N 0.0061 0.0033 'International Tables Vol C Tables 4.2.6.8 and 6.1.1.4'
O O 0.0106 0.0060 'International Tables Vol C Tables 4.2.6.8 and 6.1.1.4'

loop_
_geom_angle_atom_site_label_1
_geom_angle_atom_site_label_2
_geom_angle_atom_site_label_3
_geom_angle
_geom_angle_site_symmetry_1
_geom_angle_site_symmetry_3
_geom_angle_publ_flag
C3 O1 H1 104.9(15) . . ?
C4 O2 C18 116.29(14) . . ?
C1 N1 C8 121.95(13) . . ?
N1 C1 H1A 119.1 . . ?
N1 C1 C2 121.73(14) . . ?
C2 C1 H1A 119.1 . . ?
C3 C2 C1 120.97(13) . . ?
C7 C2 C1 119.49(14) . . ?
C7 C2 C3 119.53(14) . . ?
O1 C3 C2 121.81(14) . . ?
O1 C3 C4 118.79(14) . . ?
C4 C3 C2 119.40(14) . . ?
O2 C4 C3 115.01(14) . . ?
O2 C4 C5 125.02(14) . . ?
C5 C4 C3 119.96(15) . . ?
C4 C5 H5 119.7 . . ?
C4 C5 C6 120.50(15) . . ?
C6 C5 H5 119.7 . . ?
C5 C6 H6 119.8 . . ?
C7 C6 C5 120.46(15) . . ?
C7 C6 H6 119.8 . . ?
C2 C7 H7 120.0 . . ?
C6 C7 C2 120.06(15) . . ?
C6 C7 H7 120.0 . . ?
N1 C8 C17 116.13(13) . . ?
C9 C8 N1 123.83(14) . . ?
C9 C8 C17 119.94(14) . . ?
C8 C9 H9 119.5 . . ?
C8 C9 C10 120.94(15) . . ?
C10 C9 H9 119.5 . . ?
C9 C10 H10 119.8 . . ?
C11 C10 C9 120.36(15) . . ?
C11 C10 H10 119.8 . . ?
C10 C11 H11 119.6 . . ?
C10 C11 C12 120.87(14) . . ?
C12 C11 H11 119.6 . . ?
C11 C12 C13 121.48(14) . . ?
C11 C12 C17 119.58(14) . . ?
C13 C12 C17 118.93(14) . . ?
C12 C13 H13 119.4 . . ?
C14 C13 C12 121.10(15) . . ?
C14 C13 H13 119.4 . . ?
C13 C14 H14 120.1 . . ?
C13 C14 C15 119.88(15) . . ?
C15 C14 H14 120.1 . . ?
C14 C15 H15 119.7 . . ?
C16 C15 C14 120.67(15) . . ?
C16 C15 H15 119.7 . . ?
C15 C16 H16 119.6 . . ?
C15 C16 C17 120.86(15) . . ?
C17 C16 H16 119.6 . . ?
C12 C17 C8 118.29(13) . . ?
C16 C17 C8 123.18(14) . . ?
C16 C17 C12 118.53(14) . . ?
O2 C18 H18A 109.5 . . ?
O2 C18 H18B 109.5 . . ?
O2 C18 H18C 109.5 . . ?
H18A C18 H18B 109.5 . . ?
H18A C18 H18C 109.5 . . ?
H18B C18 H18C 109.5 . . ?

loop_
_geom_bond_atom_site_label_1
_geom_bond_atom_site_label_2
_geom_bond_distance
_geom_bond_site_symmetry_2
_geom_bond_publ_flag
O1 H1 0.97(3) . ?
O1 C3 1.3505(18) . ?
O2 C4 1.3743(19) . ?
O2 C18 1.425(2) . ?
N1 C1 1.2852(19) . ?
N1 C8 1.4186(18) . ?
C1 H1A 0.9300 . ?
C1 C2 1.446(2) . ?
C2 C3 1.408(2) . ?
C2 C7 1.407(2) . ?
C3 C4 1.405(2) . ?
C4 C5 1.379(2) . ?
C5 H5 0.9300 . ?
C5 C6 1.396(2) . ?
C6 H6 0.9300 . ?
C6 C7 1.373(2) . ?
C7 H7 0.9300 . ?
C8 C9 1.380(2) . ?
C8 C17 1.434(2) . ?
C9 H9 0.9300 . ?
C9 C10 1.406(2) . ?
C10 H10 0.9300 . ?
C10 C11 1.365(2) . ?
C11 H11 0.9300 . ?
C11 C12 1.412(2) . ?
C12 C13 1.419(2) . ?
C12 C17 1.427(2) . ?
C13 H13 0.9300 . ?
C13 C14 1.368(2) . ?
C14 H14 0.9300 . ?
C14 C15 1.409(2) . ?
C15 H15 0.9300 . ?
C15 C16 1.372(2) . ?
C16 H16 0.9300 . ?
C16 C17 1.416(2) . ?
C18 H18A 0.9600 . ?
C18 H18B 0.9600 . ?
C18 H18C 0.9600 . ?

loop_
_geom_torsion_atom_site_label_1
_geom_torsion_atom_site_label_2
_geom_torsion_atom_site_label_3
_geom_torsion_atom_site_label_4
_geom_torsion
_geom_torsion_site_symmetry_1
_geom_torsion_site_symmetry_2
_geom_torsion_site_symmetry_3
_geom_torsion_site_symmetry_4
_geom_torsion_publ_flag
O1 C3 C4 O2 -1.8(2) . . . . ?
O1 C3 C4 C5 177.05(14) . . . . ?
O2 C4 C5 C6 179.35(15) . . . . ?
N1 C1 C2 C3 -4.2(2) . . . . ?
N1 C1 C2 C7 176.25(14) . . . . ?
N1 C8 C9 C10 176.15(14) . . . . ?
N1 C8 C17 C12 -175.15(12) . . . . ?
N1 C8 C17 C16 5.0(2) . . . . ?
C1 N1 C8 C9 13.1(2) . . . . ?
C1 N1 C8 C17 -170.57(13) . . . . ?
C1 C2 C3 O1 3.1(2) . . . . ?
C1 C2 C3 C4 -177.27(13) . . . . ?
C1 C2 C7 C6 179.65(14) . . . . ?
C2 C3 C4 O2 178.50(14) . . . . ?
C2 C3 C4 C5 -2.6(2) . . . . ?
C3 C2 C7 C6 0.1(2) . . . . ?
C3 C4 C5 C6 0.6(2) . . . . ?
C4 C5 C6 C7 1.8(2) . . . . ?
C5 C6 C7 C2 -2.2(2) . . . . ?
C7 C2 C3 O1 -177.38(14) . . . . ?
C7 C2 C3 C4 2.3(2) . . . . ?
C8 N1 C1 C2 -176.80(13) . . . . ?
C8 C9 C10 C11 -0.7(2) . . . . ?
C9 C8 C17 C12 1.3(2) . . . . ?
C9 C8 C17 C16 -178.52(14) . . . . ?
C9 C10 C11 C12 0.1(2) . . . . ?
C10 C11 C12 C13 -179.05(15) . . . . ?
C10 C11 C12 C17 1.3(2) . . . . ?
C11 C12 C13 C14 -177.84(15) . . . . ?
C11 C12 C17 C8 -1.9(2) . . . . ?
C11 C12 C17 C16 177.93(14) . . . . ?
C12 C13 C14 C15 -0.4(2) . . . . ?
C13 C12 C17 C8 178.39(13) . . . . ?
C13 C12 C17 C16 -1.8(2) . . . . ?
C13 C14 C15 C16 -1.1(2) . . . . ?
C14 C15 C16 C17 1.1(2) . . . . ?
C15 C16 C17 C8 -179.85(14) . . . . ?
C15 C16 C17 C12 0.3(2) . . . . ?
C17 C8 C9 C10 0.0(2) . . . . ?
C17 C12 C13 C14 1.9(2) . . . . ?
C18 O2 C4 C3 179.04(15) . . . . ?
C18 O2 C4 C5 0.2(2) . . . . ?
